data_7222934
loop_
_publ_author_name
'Turban, K.'
'Schaefer, H.'

_publ_section_title
;
 Darstellung und Kristallstruktur des Ba2 Ge
;
_journal_name_full
;
Zeitschrift fuer Naturforschung, Teil B. Anorganische Chemie, Organische 
Chemie (2,1947-32,1977)
;
_journal_page_first 220
_journal_page_last 222
_journal_volume 28
_journal_year 1973
_chemical_formula_sum 'Ba2 Ge'
_space_group_IT_number 62
_symmetry_space_group_name_Hall '-P 2ac 2n'
_symmetry_space_group_name_H-M 'P n m a'
_cell_angle_alpha 90
_cell_angle_beta 90
_cell_angle_gamma 90
_cell_formula_units_Z 4
_cell_length_a 8.38
_cell_length_b 5.48
_cell_length_c 10.04
_cell_volume 461.061
_citation_journal_id_ASTM ZENBAX
_cod_data_source_file Turban_ZENBAX_1973_695.cif
_cod_data_source_block Ba2Ge1
_cod_original_cell_volume 461.0609
_cod_original_formula_sum 'Ba2 Ge1'
_cod_database_code 7222934

loop_
_symmetry_equiv_pos_as_xyz
x,y,z
-x+1/2,-y,z+1/2
x+1/2,-y+1/2,-z+1/2
-x,y+1/2,-z
-x,-y,-z
x-1/2,y,-z-1/2
-x-1/2,y-1/2,z-1/2
x,-y-1/2,z

loop_
_atom_site_label
_atom_site_type_symbol
_atom_site_fract_x
_atom_site_fract_y
_atom_site_fract_z
_atom_site_occupancy
_atom_site_U_iso_or_equiv
Ba1 Ba+2 0.517 0.25 0.677 1 0.0
Ba2 Ba+2 0.653 0.25 0.084 1 0.0
Ge1 Ge-4 0.252 0.25 0.097 1 0.0
